data_2243649
loop_
_publ_author_name
'Harish Chinthal, Chayanna'
'Kavitha, Channappa N.'
'Yathirajan, Hemmige S.'
'Foro, Sabine'
'Rathore, Ravindranath S.'
'Glidewell, Christopher'

_publ_section_title
;
 Fifteen 4-(2-methoxyphenyl)piperazin-1-ium salts containing organic
 anions: supramolecular assembly in zero, one, two and three dimensions
;
_journal_coeditor_code HB7950
_journal_issue 11
_journal_name_full 'Acta Crystallographica Section E'
_journal_page_first 1779
_journal_page_last 1793
_journal_paper_doi 10.1107/S2056989020014097
_journal_volume 76
_journal_year 2020
_chemical_absolute_configuration ad
_chemical_formula_iupac 'C11 H17 N2 O +, C7 H4 Br O2 -'
_chemical_formula_moiety 'C11 H17 N2 O +, C7 H4 Br O2 -'
_chemical_formula_sum 'C18 H21 Br N2 O3'
_chemical_formula_weight 393.28
_chemical_name_systematic
;
4-(2-Methoxyphenyl)piperazin-1-ium 2-bromobenzoate
;
_space_group_crystal_system orthorhombic
_space_group_IT_number 19
_space_group_name_Hall 'P 2ac 2ab'
_space_group_name_H-M_alt 'P 21 21 21'
_atom_sites_solution_hydrogens mixed
_atom_sites_solution_primary difmap
_audit_creation_method SHELXL-2014
_cell_angle_alpha 90
_cell_angle_beta 90
_cell_angle_gamma 90
_cell_formula_units_Z 4
_cell_length_a 6.9824(2)
_cell_length_b 13.2292(4)
_cell_length_c 19.4903(7)
_cell_measurement_reflns_used 3863
_cell_measurement_temperature 293(2)
_cell_measurement_theta_max 89.311
_cell_measurement_theta_min 5.639
_cell_volume 1800.35(10)
_computing_cell_refinement
;
CrysAlis RED (Oxford Diffraction, 2009)
;
_computing_data_collection
;
CrysAlis CCD (Oxford Diffraction, 2009)
;
_computing_data_reduction
;
CrysAlis RED (Oxford Diffraction, 2009)
;
_computing_molecular_graphics
;
PLATON (Spek, 2020)
;
_computing_publication_material
;
SHELXL-2014 (Sheldrick, 2015b) and PLATON (Spek, 2020)
;
_computing_structure_refinement
;
SHELXL-2014 (Sheldrick, 2015b)
;
_computing_structure_solution
;
SHELXT (Sheldrick, 2015a)
;
_diffrn_ambient_temperature 293(2)
_diffrn_measured_fraction_theta_full 0.999
_diffrn_measured_fraction_theta_max 0.947
_diffrn_measurement_device_type '  Oxford Diffraction Xcalibur with Sapphire CCD'
_diffrn_measurement_method '\w scans'
_diffrn_radiation_monochromator graphite
_diffrn_radiation_type MoK\a
_diffrn_radiation_wavelength 0.71073
_diffrn_reflns_av_R_equivalents 0.0327
_diffrn_reflns_av_unetI/netI 0.0458
_diffrn_reflns_limit_h_max 9
_diffrn_reflns_limit_h_min -9
_diffrn_reflns_limit_k_max 17
_diffrn_reflns_limit_k_min -16
_diffrn_reflns_limit_l_max 23
_diffrn_reflns_limit_l_min -24
_diffrn_reflns_number 13089
_diffrn_reflns_theta_full 25.242
_diffrn_reflns_theta_max 27.705
_diffrn_reflns_theta_min 2.596
_diffrn_source 'Enhance (Mo) X-ray Source'
_diffrn_standards_decay_% 0
_diffrn_standards_interval_count 0
_diffrn_standards_interval_time 0
_diffrn_standards_number 0
_exptl_absorpt_coefficient_mu 2.301
_exptl_absorpt_correction_T_max 0.331
_exptl_absorpt_correction_T_min 0.297
_exptl_absorpt_correction_type multi-scan
_exptl_absorpt_process_details
;
(CrysAlis RED; Oxford Diffraction, 2009)
;
_exptl_crystal_colour orange
_exptl_crystal_density_diffrn 1.451
_exptl_crystal_description block
_exptl_crystal_F_000 808
_exptl_crystal_size_max 0.500
_exptl_crystal_size_mid 0.500
_exptl_crystal_size_min 0.480
_refine_diff_density_max 0.285
_refine_diff_density_min -0.530
_refine_ls_abs_structure_details
;
Flack <i>x</i> determined using 919 quotients
[(<i>I</i>^+^)-(<i>I</i>^-^)]/[(<i>I</i>^+^)+(<i>I</i>^-^)]
(Parsons <i>et al.</i>,  2013)
;
_refine_ls_abs_structure_Flack 0.004(5)
_refine_ls_extinction_method none
_refine_ls_goodness_of_fit_ref 0.939
_refine_ls_hydrogen_treatment mixed
_refine_ls_matrix_type full
_refine_ls_number_parameters 224
_refine_ls_number_reflns 3895
_refine_ls_number_restraints 0
_refine_ls_restrained_S_all 0.939
_refine_ls_R_factor_all 0.0626
_refine_ls_R_factor_gt 0.0351
_refine_ls_shift/su_max 0.001
_refine_ls_shift/su_mean 0.000
_refine_ls_structure_factor_coef Fsqd
_refine_ls_weighting_details 'w=1/[\s^2^(Fo^2^)+(0.0418P)^2^] where P=(Fo^2^+2Fc^2^)/3'
_refine_ls_weighting_scheme calc
_refine_ls_wR_factor_gt 0.0723
_refine_ls_wR_factor_ref 0.0774
_reflns_number_gt 2640
_reflns_number_total 3895
_reflns_threshold_expression 'I > 2\s(I)'
_cod_data_source_file hb7950sup1.cif
_cod_data_source_block VI
_cod_database_code 2243649
_shelx_space_group_comment
;
The symmetry employed for this shelxl refinement is uniquely defined
by the following loop, which should always be used as a source of
symmetry information in preference to the above space-group names.
They are only intended as comments.
;
_shelx_estimated_absorpt_t_min 0.292
_shelx_estimated_absorpt_t_max 0.303
_shelxl_version_number 2.014

loop_
_space_group_symop_operation_xyz
'x, y, z'
'x+1/2, -y+1/2, -z'
'-x, y+1/2, -z+1/2'
'-x+1/2, -y, z+1/2'

loop_
_atom_site_type_symbol
_atom_site_label
_atom_site_fract_x
_atom_site_fract_y
_atom_site_fract_z
_atom_site_U_iso_or_equiv
_atom_site_adp_type
_atom_site_calc_flag
_atom_site_occupancy
_atom_site_disorder_assembly
_atom_site_disorder_group
N N1 0.2366(5) 0.3584(2) 0.50360(15) 0.0385(7) Uani d 1 . .
H H11 0.156(5) 0.338(3) 0.5251(19) 0.046 Uiso d 1 . .
H H12 0.271(5) 0.307(2) 0.4774(17) 0.046 Uiso d 1 . .
C C2 0.4021(5) 0.3893(3) 0.54630(18) 0.0422(9) Uani d 1 . .
H H2A 0.4540 0.3309 0.5699 0.051 Uiso calc 1 . .
H H2B 0.3611 0.4380 0.5805 0.051 Uiso calc 1 . .
C C3 0.5535(5) 0.4355(2) 0.50113(17) 0.0351(8) Uani d 1 . .
H H3A 0.6611 0.4572 0.5290 0.042 Uiso calc 1 . .
H H3B 0.5993 0.3855 0.4686 0.042 Uiso calc 1 . .
N N4 0.4745(4) 0.52259(19) 0.46388(14) 0.0323(7) Uani d 1 . .
C C5 0.3155(5) 0.4908(2) 0.42030(18) 0.0356(9) Uani d 1 . .
H H5A 0.3607 0.4421 0.3868 0.043 Uiso calc 1 . .
H H5B 0.2651 0.5488 0.3957 0.043 Uiso calc 1 . .
C C6 0.1594(5) 0.4441(3) 0.4630(2) 0.0446(10) Uani d 1 . .
H H6A 0.1064 0.4946 0.4938 0.054 Uiso calc 1 . .
H H6B 0.0574 0.4203 0.4334 0.054 Uiso calc 1 . .
C C21 0.6096(5) 0.5876(2) 0.43291(17) 0.0318(8) Uani d 1 . .
C C22 0.7393(5) 0.6421(2) 0.47504(16) 0.0353(7) Uani d 1 . .
C C23 0.8583(5) 0.7139(3) 0.4459(2) 0.0493(10) Uani d 1 . .
H H23 0.9422 0.7502 0.4735 0.059 Uiso calc 1 . .
C C24 0.8539(6) 0.7323(3) 0.3762(2) 0.0574(11) Uani d 1 . .
H H24 0.9346 0.7808 0.3573 0.069 Uiso calc 1 . .
C C25 0.7323(5) 0.6800(3) 0.33479(18) 0.0482(9) Uani d 1 . .
H H25 0.7286 0.6931 0.2879 0.058 Uiso calc 1 . .
C C26 0.6140(5) 0.6070(3) 0.36316(18) 0.0392(9) Uani d 1 . .
H H26 0.5348 0.5698 0.3343 0.047 Uiso calc 1 . .
O O22 0.7279(4) 0.62323(15) 0.54385(11) 0.0412(6) Uani d 1 . .
C C27 0.8382(6) 0.6854(3) 0.58800(19) 0.0531(11) Uani d 1 . .
H H27A 0.9718 0.6758 0.5784 0.080 Uiso calc 1 . .
H H27B 0.8126 0.6675 0.6348 0.080 Uiso calc 1 . .
H H27C 0.8048 0.7549 0.5806 0.080 Uiso calc 1 . .
C C31 0.0331(5) 0.3548(2) 0.67134(16) 0.0357(8) Uani d 1 . .
C C32 0.1964(5) 0.3120(3) 0.69802(18) 0.0444(9) Uani d 1 . .
Br Br32 0.23614(7) 0.16981(3) 0.68887(3) 0.0746(2) Uani d 1 . .
C C33 0.3352(6) 0.3685(4) 0.7308(2) 0.0629(13) Uani d 1 . .
H H33 0.4435 0.3377 0.7491 0.076 Uiso calc 1 . .
C C34 0.3097(7) 0.4713(4) 0.7360(2) 0.0712(15) Uani d 1 . .
H H34 0.4033 0.5110 0.7566 0.085 Uiso calc 1 . .
C C35 0.1467(8) 0.5153(4) 0.7107(2) 0.0685(14) Uani d 1 . .
H H35 0.1279 0.5845 0.7158 0.082 Uiso calc 1 . .
C C36 0.0120(6) 0.4583(3) 0.6783(2) 0.0527(10) Uani d 1 . .
H H36 -0.0964 0.4895 0.6605 0.063 Uiso calc 1 . .
C C37 -0.1145(5) 0.2952(3) 0.6315(2) 0.0397(9) Uani d 1 . .
O O31 -0.0853(3) 0.29029(17) 0.56785(12) 0.0409(6) Uani d 1 . .
O O32 -0.2506(4) 0.2563(2) 0.66127(13) 0.0792(9) Uani d 1 . .

loop_
_atom_site_aniso_label
_atom_site_aniso_U_11
_atom_site_aniso_U_22
_atom_site_aniso_U_33
_atom_site_aniso_U_12
_atom_site_aniso_U_13
_atom_site_aniso_U_23
N1 0.0415(17) 0.0396(15) 0.0344(17) -0.0058(17) 0.0099(16) -0.0041(12)
C2 0.048(2) 0.044(2) 0.035(2) 0.0010(17) 0.0020(18) 0.0005(17)
C3 0.0376(18) 0.0328(18) 0.035(2) -0.0018(16) -0.0022(16) -0.0011(16)
N4 0.0320(15) 0.0302(15) 0.0348(18) -0.0001(13) -0.0053(13) 0.0004(13)
C5 0.037(2) 0.0373(19) 0.033(2) -0.0035(15) -0.0070(15) 0.0017(15)
C6 0.0376(19) 0.045(2) 0.051(2) -0.0019(17) -0.0041(18) 0.0004(19)
C21 0.0355(18) 0.0291(16) 0.031(2) 0.0035(15) 0.0023(16) -0.0034(15)
C22 0.0340(17) 0.0379(17) 0.034(2) -0.0008(18) -0.0025(18) -0.0017(14)
C23 0.041(2) 0.057(2) 0.050(3) -0.0128(19) -0.0041(18) 0.001(2)
C24 0.051(2) 0.069(3) 0.052(3) -0.017(2) 0.006(2) 0.014(2)
C25 0.045(2) 0.070(2) 0.0304(19) -0.005(2) 0.0032(18) 0.0057(17)
C26 0.039(2) 0.045(2) 0.034(2) -0.0004(17) -0.0016(17) -0.0041(17)
O22 0.0488(14) 0.0450(12) 0.0297(13) -0.0095(13) -0.0065(13) -0.0008(10)
C27 0.059(2) 0.061(3) 0.039(2) -0.008(2) -0.0174(19) -0.0053(19)
C31 0.0362(19) 0.046(2) 0.025(2) -0.0065(16) 0.0051(15) -0.0024(15)
C32 0.0384(19) 0.065(2) 0.030(2) -0.0035(17) 0.0008(16) 0.0064(19)
Br32 0.0640(3) 0.0691(3) 0.0907(4) 0.0123(3) -0.0067(3) 0.0203(3)
C33 0.045(2) 0.107(4) 0.037(2) -0.014(3) -0.0080(19) 0.012(2)
C34 0.070(3) 0.103(4) 0.040(3) -0.045(3) 0.006(2) -0.022(3)
C35 0.087(3) 0.060(3) 0.058(3) -0.023(3) 0.016(3) -0.015(2)
C36 0.058(2) 0.051(2) 0.049(3) -0.004(2) 0.002(2) -0.006(2)
C37 0.0325(19) 0.048(2) 0.039(2) 0.0034(17) -0.0004(17) -0.0047(18)
O31 0.0475(14) 0.0471(14) 0.0283(14) -0.0077(12) 0.0019(12) -0.0046(12)
O32 0.0561(18) 0.131(3) 0.0509(17) -0.044(2) 0.0165(16) -0.0198(16)

loop_
_atom_type_symbol
_atom_type_description
_atom_type_scat_dispersion_real
_atom_type_scat_dispersion_imag
_atom_type_scat_source
C C 0.0033 0.0016 'International Tables Vol C Tables 4.2.6.8 and 6.1.1.4'
H H 0.0000 0.0000 'International Tables Vol C Tables 4.2.6.8 and 6.1.1.4'
N N 0.0061 0.0033 'International Tables Vol C Tables 4.2.6.8 and 6.1.1.4'
O O 0.0106 0.0060 'International Tables Vol C Tables 4.2.6.8 and 6.1.1.4'
Br Br -0.2901 2.4595 'International Tables Vol C Tables 4.2.6.8 and 6.1.1.4'

loop_
_geom_angle_atom_site_label_1
_geom_angle_atom_site_label_2
_geom_angle_atom_site_label_3
_geom_angle_site_symmetry_1
_geom_angle_site_symmetry_3
_geom_angle
_geom_angle_publ_flag
C2 N1 C6 . . 111.8(3) ?
C2 N1 H11 . . 112(3) ?
C6 N1 H11 . . 107(3) ?
C2 N1 H12 . . 109(2) ?
C6 N1 H12 . . 112(2) ?
H11 N1 H12 . . 104(3) ?
N1 C2 C3 . . 109.3(3) ?
N1 C2 H2A . . 109.8 ?
C3 C2 H2A . . 109.8 ?
N1 C2 H2B . . 109.8 ?
C3 C2 H2B . . 109.8 ?
H2A C2 H2B . . 108.3 ?
N4 C3 C2 . . 110.1(3) ?
N4 C3 H3A . . 109.6 ?
C2 C3 H3A . . 109.6 ?
N4 C3 H3B . . 109.6 ?
C2 C3 H3B . . 109.6 ?
H3A C3 H3B . . 108.2 ?
C21 N4 C5 . . 115.8(3) ?
C21 N4 C3 . . 116.0(3) ?
C5 N4 C3 . . 110.3(3) ?
N4 C5 C6 . . 110.3(3) ?
N4 C5 H5A . . 109.6 ?
C6 C5 H5A . . 109.6 ?
N4 C5 H5B . . 109.6 ?
C6 C5 H5B . . 109.6 ?
H5A C5 H5B . . 108.1 ?
N1 C6 C5 . . 110.2(3) ?
N1 C6 H6A . . 109.6 ?
C5 C6 H6A . . 109.6 ?
N1 C6 H6B . . 109.6 ?
C5 C6 H6B . . 109.6 ?
H6A C6 H6B . . 108.1 ?
C26 C21 N4 . . 123.2(3) ?
C26 C21 C22 . . 117.4(3) ?
N4 C21 C22 . . 119.2(3) ?
O22 C22 C23 . . 124.3(3) ?
O22 C22 C21 . . 116.0(3) ?
C23 C22 C21 . . 119.6(3) ?
C24 C23 C22 . . 120.7(3) ?
C24 C23 H23 . . 119.6 ?
C22 C23 H23 . . 119.6 ?
C25 C24 C23 . . 120.5(4) ?
C25 C24 H24 . . 119.7 ?
C23 C24 H24 . . 119.7 ?
C24 C25 C26 . . 119.3(3) ?
C24 C25 H25 . . 120.3 ?
C26 C25 H25 . . 120.3 ?
C21 C26 C25 . . 122.3(3) ?
C21 C26 H26 . . 118.8 ?
C25 C26 H26 . . 118.8 ?
C22 O22 C27 . . 117.3(3) ?
O22 C27 H27A . . 109.5 ?
O22 C27 H27B . . 109.5 ?
H27A C27 H27B . . 109.5 ?
O22 C27 H27C . . 109.5 ?
H27A C27 H27C . . 109.5 ?
H27B C27 H27C . . 109.5 ?
C32 C31 C36 . . 117.3(3) ?
C32 C31 C37 . . 123.0(3) ?
C36 C31 C37 . . 119.6(3) ?
C31 C32 C33 . . 122.3(4) ?
C31 C32 Br32 . . 119.4(3) ?
C33 C32 Br32 . . 118.3(3) ?
C34 C33 C32 . . 118.6(4) ?
C34 C33 H33 . . 120.7 ?
C32 C33 H33 . . 120.7 ?
C35 C34 C33 . . 120.1(4) ?
C35 C34 H34 . . 119.9 ?
C33 C34 H34 . . 119.9 ?
C36 C35 C34 . . 120.3(4) ?
C36 C35 H35 . . 119.8 ?
C34 C35 H35 . . 119.8 ?
C35 C36 C31 . . 121.4(4) ?
C35 C36 H36 . . 119.3 ?
C31 C36 H36 . . 119.3 ?
O32 C37 O31 . . 124.8(3) ?
O32 C37 C31 . . 120.3(3) ?
O31 C37 C31 . . 114.9(3) ?

loop_
_geom_bond_atom_site_label_1
_geom_bond_atom_site_label_2
_geom_bond_site_symmetry_2
_geom_bond_distance
_geom_bond_publ_flag
N1 C2 . 1.481(5) ?
N1 C6 . 1.484(4) ?
N1 H11 . 0.75(4) ?
N1 H12 . 0.89(3) ?
C2 C3 . 1.506(5) ?
C2 H2A . 0.9700 ?
C2 H2B . 0.9700 ?
C3 N4 . 1.469(4) ?
C3 H3A . 0.9700 ?
C3 H3B . 0.9700 ?
N4 C21 . 1.412(4) ?
N4 C5 . 1.460(4) ?
C5 C6 . 1.505(5) ?
C5 H5A . 0.9700 ?
C5 H5B . 0.9700 ?
C6 H6A . 0.9700 ?
C6 H6B . 0.9700 ?
C21 C26 . 1.384(5) ?
C21 C22 . 1.419(4) ?
C22 O22 . 1.366(4) ?
C22 C23 . 1.385(5) ?
C23 C24 . 1.380(5) ?
C23 H23 . 0.9300 ?
C24 C25 . 1.360(5) ?
C24 H24 . 0.9300 ?
C25 C26 . 1.386(5) ?
C25 H25 . 0.9300 ?
C26 H26 . 0.9300 ?
O22 C27 . 1.417(4) ?
C27 H27A . 0.9600 ?
C27 H27B . 0.9600 ?
C27 H27C . 0.9600 ?
C31 C32 . 1.375(5) ?
C31 C36 . 1.383(4) ?
C31 C37 . 1.512(5) ?
C32 C33 . 1.381(5) ?
C32 Br32 . 1.910(4) ?
C33 C34 . 1.375(7) ?
C33 H33 . 0.9300 ?
C34 C35 . 1.370(7) ?
C34 H34 . 0.9300 ?
C35 C36 . 1.361(6) ?
C35 H35 . 0.9300 ?
C36 H36 . 0.9300 ?
C37 O32 . 1.226(4) ?
C37 O31 . 1.260(4) ?

loop_
_geom_hbond_atom_site_label_D
_geom_hbond_atom_site_label_H
_geom_hbond_atom_site_label_A
_geom_hbond_site_symmetry_A
_geom_hbond_distance_DH
_geom_hbond_distance_HA
_geom_hbond_distance_DA
_geom_hbond_angle_DHA
_geom_hbond_publ_flag
N1 H11 O31 . 0.75(4) 1.98(4) 2.726(4) 170(4) no
N1 H12 O31 2_556 0.88(3) 1.86(3) 2.712(4) 163(3) no
C25 H25 O32 4_564 0.93 2.56 3.488(4) 173 no
C26 H26 Cg1 4_564 0.93 2.93 3.697(4) 141 no

loop_
_geom_torsion_atom_site_label_1
_geom_torsion_atom_site_label_2
_geom_torsion_atom_site_label_3
_geom_torsion_atom_site_label_4
_geom_torsion_site_symmetry_1
_geom_torsion_site_symmetry_2
_geom_torsion_site_symmetry_3
_geom_torsion_site_symmetry_4
_geom_torsion
_geom_torsion_publ_flag
C6 N1 C2 C3 . . . . -56.0(4) ?
N1 C2 C3 N4 . . . . 58.1(4) ?
C2 C3 N4 C21 . . . . 165.1(3) ?
C2 C3 N4 C5 . . . . -60.7(3) ?
C21 N4 C5 C6 . . . . -166.1(3) ?
C3 N4 C5 C6 . . . . 59.7(4) ?
C2 N1 C6 C5 . . . . 55.3(4) ?
N4 C5 C6 N1 . . . . -56.5(4) ?
C5 N4 C21 C26 . . . . -11.1(4) ?
C3 N4 C21 C26 . . . . 120.6(3) ?
C5 N4 C21 C22 . . . . 164.2(3) ?
C3 N4 C21 C22 . . . . -64.2(4) ?
C26 C21 C22 O22 . . . . 178.3(3) ?
N4 C21 C22 O22 . . . . 2.8(4) ?
C26 C21 C22 C23 . . . . 2.4(5) ?
N4 C21 C22 C23 . . . . -173.2(3) ?
O22 C22 C23 C24 . . . . -176.4(4) ?
C21 C22 C23 C24 . . . . -0.8(5) ?
C22 C23 C24 C25 . . . . 0.0(6) ?
C23 C24 C25 C26 . . . . -0.7(6) ?
N4 C21 C26 C25 . . . . 172.1(3) ?
C22 C21 C26 C25 . . . . -3.2(5) ?
C24 C25 C26 C21 . . . . 2.4(5) ?
C23 C22 O22 C27 . . . . 3.5(5) ?
C21 C22 O22 C27 . . . . -172.2(3) ?
C36 C31 C32 C33 . . . . 0.2(5) ?
C37 C31 C32 C33 . . . . 176.2(3) ?
C36 C31 C32 Br32 . . . . -179.1(3) ?
C37 C31 C32 Br32 . . . . -3.1(4) ?
C31 C32 C33 C34 . . . . -1.0(6) ?
Br32 C32 C33 C34 . . . . 178.3(3) ?
C32 C33 C34 C35 . . . . 2.0(6) ?
C33 C34 C35 C36 . . . . -2.3(7) ?
C34 C35 C36 C31 . . . . 1.5(6) ?
C32 C31 C36 C35 . . . . -0.5(6) ?
C37 C31 C36 C35 . . . . -176.6(4) ?
C32 C31 C37 O32 . . . . 91.3(4) ?
C36 C31 C37 O32 . . . . -92.8(5) ?
C32 C31 C37 O31 . . . . -89.1(4) ?
C36 C31 C37 O31 . . . . 86.8(4) ?

_cod_database_fobs_code 2243649
